data_9014282
loop_
_publ_author_name
'Kihlborg, L.'

_publ_section_title
;
 Least squares refinement of the crystal structure of molybdenum trioxide
;
_journal_name_full 'Arkiv for Kemi'
_journal_page_first 357
_journal_page_last 364
_journal_volume 21
_journal_year 1963
_chemical_compound_source Synthetic
_chemical_formula_sum 'Mo O3'
_chemical_name_mineral Molybdite
_space_group_IT_number 62
_symmetry_space_group_name_Hall '-P 2c 2ab'
_symmetry_space_group_name_H-M 'P b n m'
_cell_angle_alpha 90
_cell_angle_beta 90
_cell_angle_gamma 90
_cell_length_a 3.9628
_cell_length_b 13.855
_cell_length_c 3.6964
_cell_formula_units_Z 4
_cell_volume 202.949
_database_code_amcsd 0018982
_exptl_crystal_density_diffrn 4.711
_cod_database_code 9014282

loop_
_space_group_symop_operation_xyz
x,y,z
x,y,1/2-z
-x,-y,1/2+z
1/2+x,1/2-y,1/2+z
1/2-x,1/2+y,1/2-z
1/2-x,1/2+y,z
1/2+x,1/2-y,-z
-x,-y,-z

loop_
_atom_site_label
_atom_site_fract_x
_atom_site_fract_y
_atom_site_fract_z
_atom_site_U_iso_or_equiv
Mo 0.08669 0.10164 0.25000 0.00291
O1 0.49940 0.43513 0.25000 0.00711
O2 0.52120 0.08657 0.25000 0.00795
O3 0.03730 0.22140 0.25000 0.01204

loop_
_cod_related_entry_id
_cod_related_entry_database
_cod_related_entry_code
1 AMCSD 0018982
